data_7026412
loop_
_publ_author_name
'Andreiadis, Eugen S.'
'Vitale, Maxime R.'
'M\'ezailles, Nicolas'
'Le Goff, Xavier'
'Le Floch, Pascal'
'Toullec, Patrick Y.'
'Michelet, V\'eronique'

_publ_section_title
;
 Chiral undecagold clusters: synthesis, characterization and investigation
 in catalysis.
;
_journal_issue 44
_journal_name_full 'Dalton transactions (Cambridge, England : 2003)'
_journal_page_first 10608
_journal_page_last 10616
_journal_paper_doi 10.1039/c0dt00399a
_journal_volume 39
_journal_year 2010
_chemical_formula_moiety 'C38 H32 Au2 Cl2 O2 P2'
_chemical_formula_sum 'C38 H32 Au2 Cl2 O2 P2'
_chemical_formula_weight 1047.41
_chemical_name_systematic
;
?
;
_space_group_IT_number 152
_symmetry_cell_setting hexagonal
_symmetry_space_group_name_Hall 'P 31 2"'
_symmetry_space_group_name_H-M 'P 31 2 1'
_atom_sites_solution_hydrogens geom
_atom_sites_solution_primary direct
_atom_sites_solution_secondary difmap
_audit_creation_method SHELXL-97
_cell_angle_alpha 90.00
_cell_angle_beta 90.00
_cell_angle_gamma 120.00
_cell_formula_units_Z 3
_cell_length_a 10.462(1)
_cell_length_b 10.462(1)
_cell_length_c 27.906(1)
_cell_measurement_reflns_used 2951
_cell_measurement_temperature 150.0(1)
_cell_measurement_theta_max 30.034
_cell_measurement_theta_min 0.998
_cell_volume 2645.2(4)
_computing_structure_refinement 'SHELXL-97 (Sheldrick, 1997)'
_computing_structure_solution 'SHELXS-97 (Sheldrick, 1990)'
_diffrn_ambient_temperature 150.0(1)
_diffrn_measured_fraction_theta_full 0.972
_diffrn_measured_fraction_theta_max 0.972
_diffrn_measurement_device_type KappaCCD
_diffrn_measurement_method 'phi and omega scans'
_diffrn_radiation_monochromator graphite
_diffrn_radiation_source 'fine-focus sealed tube'
_diffrn_radiation_type MoK\a
_diffrn_radiation_wavelength 0.71069
_diffrn_reflns_av_R_equivalents 0.0447
_diffrn_reflns_av_sigmaI/netI 0.0735
_diffrn_reflns_limit_h_max 8
_diffrn_reflns_limit_h_min -13
_diffrn_reflns_limit_k_max 14
_diffrn_reflns_limit_k_min -7
_diffrn_reflns_limit_l_max 39
_diffrn_reflns_limit_l_min -39
_diffrn_reflns_number 9420
_diffrn_reflns_theta_full 30.03
_diffrn_reflns_theta_max 30.03
_diffrn_reflns_theta_min 3.14
_exptl_absorpt_coefficient_mu 8.585
_exptl_absorpt_correction_T_max 0.4806
_exptl_absorpt_correction_T_min 0.2786
_exptl_absorpt_correction_type multi-scan
_exptl_crystal_colour 'Pale Yellow'
_exptl_crystal_density_diffrn 1.973
_exptl_crystal_density_method 'not measured'
_exptl_crystal_description Block
_exptl_crystal_F_000 1494
_exptl_crystal_size_max 0.20
_exptl_crystal_size_mid 0.14
_exptl_crystal_size_min 0.10
_refine_diff_density_max 1.311
_refine_diff_density_min -1.701
_refine_diff_density_rms 0.173
_refine_ls_abs_structure_details 'Flack H D (1983), Acta Cryst. A39, 876-881'
_refine_ls_abs_structure_Flack -0.015(8)
_refine_ls_extinction_method none
_refine_ls_goodness_of_fit_ref 0.968
_refine_ls_hydrogen_treatment constr
_refine_ls_matrix_type full
_refine_ls_number_parameters 209
_refine_ls_number_reflns 4524
_refine_ls_number_restraints 0
_refine_ls_restrained_S_all 0.968
_refine_ls_R_factor_all 0.0542
_refine_ls_R_factor_gt 0.0352
_refine_ls_shift/su_max 0.001
_refine_ls_shift/su_mean 0.000
_refine_ls_structure_factor_coef Fsqd
_refine_ls_weighting_details 'calc w=1/[\s^2^(Fo^2^)+(0.0169P)^2^+0.0000P] where P=(Fo^2^+2Fc^2^)/3'
_refine_ls_weighting_scheme calc
_refine_ls_wR_factor_gt 0.0583
_refine_ls_wR_factor_ref 0.0633
_reflns_number_gt 3722
_reflns_number_total 4524
_reflns_threshold_expression >2sigma(I)
_cod_data_source_file c0dt00399a.txt
_cod_data_source_block nm2628
_cod_depositor_comments
;
The following automatic conversions were performed:

'_symmetry_cell_setting' value 'Hexagonal' changed to 'hexagonal'
according to /home/saulius/struct/CIF-dictionaries/cif_core.dic
dictionary named 'cif_core.dic' version 2.4.2 from 2011-04-26.

Automatic conversion script
Id: cif_fix_values 1891 2012-01-12 08:04:46Z andrius 
;
_cod_original_sg_symbol_H-M 'P3121 '
_cod_database_code 7026412

loop_
_symmetry_equiv_pos_as_xyz
'x, y, z'
'-y, x-y, z+1/3'
'-x+y, -x, z+2/3'
'y, x, -z'
'-x, -x+y, -z+1/3'
'x-y, -y, -z+2/3'

loop_
_atom_site_label
_atom_site_type_symbol
_atom_site_fract_x
_atom_site_fract_y
_atom_site_fract_z
_atom_site_U_iso_or_equiv
_atom_site_adp_type
_atom_site_occupancy
_atom_site_symmetry_multiplicity
_atom_site_calc_flag
_atom_site_refinement_flags
Au1 Au 0.18777(3) 0.87698(3) -0.026341(8) 0.02603(7) Uani 1 1 d .
Cl1 Cl 0.2587(2) 0.8124(2) -0.09528(5) 0.0424(4) Uani 1 1 d .
P1 P 0.12561(19) 0.92325(18) 0.04506(5) 0.0223(3) Uani 1 1 d .
O1 O 0.2462(5) 1.4548(4) 0.00723(15) 0.0319(11) Uani 1 1 d .
C1 C 0.1760(6) 1.1106(6) 0.0609(2) 0.0215(13) Uani 1 1 d .
C2 C 0.1772(7) 1.1422(7) 0.1099(2) 0.0292(15) Uani 1 1 d .
H2 H 0.1631 1.0699 0.1332 0.035 Uiso 1 1 calc R
C3 C 0.1984(7) 1.2758(7) 0.1243(2) 0.0316(15) Uani 1 1 d .
H3 H 0.1989 1.2959 0.1576 0.038 Uiso 1 1 calc R
C4 C 0.2192(6) 1.3827(7) 0.0909(2) 0.0295(14) Uani 1 1 d .
H4 H 0.2309 1.4745 0.1012 0.035 Uiso 1 1 calc R
C5 C 0.2230(6) 1.3556(6) 0.0427(2) 0.0217(12) Uani 1 1 d .
C6 C 0.2022(6) 1.2184(7) 0.02630(17) 0.0223(13) Uani 1 1 d .
C7 C 0.2405(9) 1.5846(7) 0.0216(2) 0.0440(18) Uani 1 1 d .
H7A H 0.3198 1.6417 0.0446 0.066 Uiso 1 1 calc R
H7B H 0.1449 1.5547 0.0366 0.066 Uiso 1 1 calc R
H7C H 0.2529 1.6455 -0.0066 0.066 Uiso 1 1 calc R
C8 C 0.2182(6) 0.8730(6) 0.09110(18) 0.0262(12) Uani 1 1 d .
C9 C 0.1421(8) 0.7504(7) 0.12010(19) 0.0316(15) Uani 1 1 d .
H9 H 0.0376 0.6930 0.1182 0.038 Uiso 1 1 calc R
C10 C 0.2186(9) 0.7115(9) 0.1520(2) 0.0423(19) Uani 1 1 d .
H10 H 0.1671 0.6255 0.1713 0.051 Uiso 1 1 calc R
C11 C 0.3696(9) 0.7979(8) 0.1557(2) 0.0450(18) Uani 1 1 d .
H11 H 0.4216 0.7717 0.1778 0.054 Uiso 1 1 calc R
C12 C 0.4473(8) 0.9234(8) 0.1274(2) 0.0421(17) Uani 1 1 d .
H12 H 0.5512 0.9840 0.1304 0.051 Uiso 1 1 calc R
C13 C 0.3695(6) 0.9573(7) 0.0948(2) 0.0335(15) Uani 1 1 d .
H13 H 0.4214 1.0406 0.0744 0.040 Uiso 1 1 calc R
C14 C -0.0699(7) 0.8137(6) 0.0578(2) 0.0251(14) Uani 1 1 d .
C15 C -0.1463(8) 0.6678(7) 0.0394(2) 0.0445(18) Uani 1 1 d .
H15 H -0.0968 0.6307 0.0203 0.053 Uiso 1 1 calc R
C16 C -0.2971(8) 0.5799(9) 0.0500(3) 0.054(2) Uani 1 1 d .
H16 H -0.3501 0.4828 0.0373 0.065 Uiso 1 1 calc R
C17 C -0.3689(8) 0.6292(9) 0.0780(3) 0.053(2) Uani 1 1 d .
H17 H -0.4702 0.5661 0.0853 0.063 Uiso 1 1 calc R
C18 C -0.2946(7) 0.7722(9) 0.0959(2) 0.0471(19) Uani 1 1 d .
H18 H -0.3451 0.8072 0.1154 0.056 Uiso 1 1 calc R
C19 C -0.1455(7) 0.8643(8) 0.0851(2) 0.0330(16) Uani 1 1 d .
H19 H -0.0955 0.9629 0.0967 0.040 Uiso 1 1 calc R

loop_
_atom_site_aniso_label
_atom_site_aniso_U_11
_atom_site_aniso_U_22
_atom_site_aniso_U_33
_atom_site_aniso_U_23
_atom_site_aniso_U_13
_atom_site_aniso_U_12
Au1 0.03515(16) 0.02769(14) 0.01884(8) 0.00023(10) 0.00124(10) 0.01840(12)
Cl1 0.0588(12) 0.0581(12) 0.0227(7) -0.0047(8) 0.0034(8) 0.0386(10)
P1 0.0274(9) 0.0245(9) 0.0177(7) 0.0017(6) 0.0018(7) 0.0151(7)
O1 0.042(3) 0.021(2) 0.035(3) -0.0035(19) 0.002(2) 0.017(2)
C1 0.020(3) 0.027(3) 0.021(3) 0.000(2) -0.002(2) 0.014(3)
C2 0.037(4) 0.036(4) 0.025(3) 0.000(3) -0.003(3) 0.026(3)
C3 0.038(4) 0.034(4) 0.021(3) -0.011(3) -0.006(3) 0.017(4)
C4 0.030(3) 0.027(4) 0.034(3) -0.011(3) -0.004(3) 0.015(3)
C5 0.012(3) 0.019(3) 0.036(3) 0.000(3) 0.000(2) 0.009(3)
C6 0.014(3) 0.022(3) 0.023(3) -0.007(3) -0.005(2) 0.003(3)
C7 0.065(5) 0.027(4) 0.054(4) -0.002(3) 0.003(4) 0.033(4)
C8 0.038(4) 0.029(3) 0.022(2) 0.000(2) 0.000(2) 0.025(3)
C9 0.041(4) 0.040(4) 0.022(3) 0.009(3) 0.007(3) 0.026(3)
C10 0.061(5) 0.055(5) 0.032(4) 0.015(3) 0.016(4) 0.045(5)
C11 0.064(6) 0.072(5) 0.025(3) 0.003(3) -0.009(4) 0.053(5)
C12 0.034(4) 0.056(5) 0.044(4) -0.005(3) -0.005(3) 0.028(4)
C13 0.031(4) 0.034(4) 0.034(3) 0.004(3) -0.001(3) 0.015(3)
C14 0.025(4) 0.025(3) 0.019(3) 0.003(2) -0.001(2) 0.008(3)
C15 0.036(4) 0.029(4) 0.046(4) -0.004(3) -0.004(3) -0.001(3)
C16 0.035(4) 0.049(5) 0.054(5) -0.006(4) -0.009(4) 0.001(4)
C17 0.025(4) 0.067(6) 0.058(5) 0.009(4) -0.002(4) 0.017(4)
C18 0.033(4) 0.057(6) 0.047(4) 0.003(4) 0.006(3) 0.020(4)
C19 0.036(4) 0.035(4) 0.035(4) 0.004(3) 0.003(3) 0.023(3)

loop_
_atom_type_symbol
_atom_type_description
_atom_type_scat_dispersion_real
_atom_type_scat_dispersion_imag
_atom_type_scat_source
C C 0.0033 0.0016 'International Tables Vol C Tables 4.2.6.8 and 6.1.1.4'
H H 0.0000 0.0000 'International Tables Vol C Tables 4.2.6.8 and 6.1.1.4'
Au Au -2.0133 8.8022 'International Tables Vol C Tables 4.2.6.8 and 6.1.1.4'
Cl Cl 0.1484 0.1585 'International Tables Vol C Tables 4.2.6.8 and 6.1.1.4'
O O 0.0106 0.0060 'International Tables Vol C Tables 4.2.6.8 and 6.1.1.4'
P P 0.1023 0.0942 'International Tables Vol C Tables 4.2.6.8 and 6.1.1.4'

loop_
_geom_angle_atom_site_label_1
_geom_angle_atom_site_label_2
_geom_angle_atom_site_label_3
_geom_angle
_geom_angle_site_symmetry_3
P1 Au1 Cl1 173.58(6) .
C1 P1 C14 105.2(3) .
C1 P1 C8 103.3(2) .
C14 P1 C8 105.8(3) .
C1 P1 Au1 119.7(2) .
C14 P1 Au1 113.5(2) .
C8 P1 Au1 108.13(18) .
C5 O1 C7 115.9(5) .
C6 C1 C2 120.3(5) .
C6 C1 P1 122.5(4) .
C2 C1 P1 117.1(4) .
C3 C2 C1 120.4(6) .
C3 C2 H2 119.8 .
C1 C2 H2 119.8 .
C2 C3 C4 120.5(5) .
C2 C3 H3 119.7 .
C4 C3 H3 119.7 .
C5 C4 C3 119.9(6) .
C5 C4 H4 120.0 .
C3 C4 H4 120.0 .
O1 C5 C4 124.3(5) .
O1 C5 C6 114.5(5) .
C4 C5 C6 121.2(5) .
C1 C6 C5 117.5(5) .
C1 C6 C6 124.8(6) 4_465
C5 C6 C6 117.6(5) 4_465
O1 C7 H7A 109.5 .
O1 C7 H7B 109.5 .
H7A C7 H7B 109.5 .
O1 C7 H7C 109.5 .
H7A C7 H7C 109.5 .
H7B C7 H7C 109.5 .
C13 C8 C9 119.6(6) .
C13 C8 P1 118.1(4) .
C9 C8 P1 122.2(5) .
C8 C9 C10 119.9(7) .
C8 C9 H9 120.0 .
C10 C9 H9 120.0 .
C11 C10 C9 119.7(7) .
C11 C10 H10 120.2 .
C9 C10 H10 120.2 .
C10 C11 C12 121.0(6) .
C10 C11 H11 119.5 .
C12 C11 H11 119.5 .
C13 C12 C11 118.3(6) .
C13 C12 H12 120.8 .
C11 C12 H12 120.8 .
C8 C13 C12 121.4(6) .
C8 C13 H13 119.3 .
C12 C13 H13 119.3 .
C19 C14 C15 119.4(6) .
C19 C14 P1 123.3(5) .
C15 C14 P1 117.4(5) .
C16 C15 C14 118.1(7) .
C16 C15 H15 120.9 .
C14 C15 H15 120.9 .
C17 C16 C15 121.9(7) .
C17 C16 H16 119.0 .
C15 C16 H16 119.0 .
C16 C17 C18 120.0(7) .
C16 C17 H17 120.0 .
C18 C17 H17 120.0 .
C17 C18 C19 119.7(7) .
C17 C18 H18 120.1 .
C19 C18 H18 120.1 .
C14 C19 C18 120.7(6) .
C14 C19 H19 119.6 .
C18 C19 H19 119.6 .

loop_
_geom_bond_atom_site_label_1
_geom_bond_atom_site_label_2
_geom_bond_distance
_geom_bond_site_symmetry_2
Au1 P1 2.2231(14) .
Au1 Cl1 2.2820(15) .
P1 C1 1.811(6) .
P1 C14 1.811(6) .
P1 C8 1.837(5) .
O1 C5 1.365(6) .
O1 C7 1.447(7) .
C1 C6 1.403(8) .
C1 C2 1.408(7) .
C2 C3 1.361(8) .
C2 H2 0.9500 .
C3 C4 1.388(8) .
C3 H3 0.9500 .
C4 C5 1.379(7) .
C4 H4 0.9500 .
C5 C6 1.415(8) .
C6 C6 1.497(10) 4_465
C7 H7A 0.9800 .
C7 H7B 0.9800 .
C7 H7C 0.9800 .
C8 C13 1.378(8) .
C8 C9 1.383(7) .
C9 C10 1.389(8) .
C9 H9 0.9500 .
C10 C11 1.376(10) .
C10 H10 0.9500 .
C11 C12 1.392(9) .
C11 H11 0.9500 .
C12 C13 1.380(9) .
C12 H12 0.9500 .
C13 H13 0.9500 .
C14 C19 1.380(8) .
C14 C15 1.419(8) .
C15 C16 1.404(9) .
C15 H15 0.9500 .
C16 C17 1.352(10) .
C16 H16 0.9500 .
C17 C18 1.389(10) .
C17 H17 0.9500 .
C18 C19 1.396(9) .
C18 H18 0.9500 .
C19 H19 0.9500 .
